data_7035158
loop_
_publ_author_name
'Matson, Ellen M.'
'Park, Yun Ji'
'Bertke, Jeffery A.'
'Fout, Alison R.'

_publ_section_title
;
 Synthesis and characterization of M(ii) (M = Mn, Fe and Co) azafulvene
 complexes and their X3(-) derivatives.
;
_journal_issue 22
_journal_name_full 'Dalton transactions (Cambridge, England : 2003)'
_journal_page_first 10377
_journal_page_last 10384
_journal_paper_doi 10.1039/c5dt00985e
_journal_volume 44
_journal_year 2015
_chemical_formula_moiety 'C37 H51 Fe N8 O, C F3 O3 S, C4 H10 O'
_chemical_formula_sum 'C42 H61 F3 Fe N8 O5 S'
_chemical_formula_weight 902.89
_chemical_name_systematic
; 
? 
;
_chemical_properties_physical 'Air-sensitive, Moisture-sensitive'
_space_group_crystal_system orthorhombic
_space_group_IT_number 61
_space_group_name_Hall '-P 2ac 2ab'
_space_group_name_H-M_alt 'P b c a'
_symmetry_cell_setting orthorhombic
_symmetry_space_group_name_Hall '-P 2ac 2ab'
_symmetry_space_group_name_H-M 'P b c a'
_atom_sites_solution_hydrogens mixed
_audit_creation_method SHELXL-2014
_audit_update_record
;
2015-02-16 deposited with the CCDC.
2015-05-05 downloaded from the CCDC.
;
_cell_angle_alpha 90
_cell_angle_beta 90
_cell_angle_gamma 90
_cell_formula_units_Z 8
_cell_length_a 14.860(3)
_cell_length_b 23.493(4)
_cell_length_c 26.472(5)
_cell_measurement_reflns_used 9505
_cell_measurement_temperature 175(2)
_cell_measurement_theta_max 23.92
_cell_measurement_theta_min 2.24
_cell_volume 9242(3)
_computing_cell_refinement 'SAINT V8.34A (Bruker, 2005)'
_computing_data_collection 'APEX2 V2013.10-0 (Bruker, 2013)'
_computing_data_reduction
; 
SAINT V8.34A, XPREP v2013/3, SADABS V2012/1, TWINABS V2012/1 
(Bruker, 2012 & 2013) 
;
_computing_molecular_graphics
; 
SHELXTL v2013-4 (Bruker, 2013), CrystalMaker v2.7.3 (CrystalMaker, 1994) 
;
_computing_publication_material 'XCIF V2013-1 (Bruker, 2013)'
_computing_structure_refinement 'SHELX-2013-4 (Sheldrick, 2013)'
_computing_structure_solution 'SHELX-2013-4 (Sheldrick, 2013)'
_diffrn_ambient_temperature 175(2)
_diffrn_measured_fraction_theta_full 1.000
_diffrn_measured_fraction_theta_max 0.999
_diffrn_measurement_device 'Bruker Kappa/ApexII CCD'
_diffrn_measurement_method 'profile data from \f and \w scans'
_diffrn_radiation_monochromator graphite
_diffrn_radiation_source 'fine-focus sealed tube'
_diffrn_radiation_type MoK\a
_diffrn_radiation_wavelength 0.71073
_diffrn_radiation_wavelength_id cm61das
_diffrn_reflns_av_R_equivalents 0.0487
_diffrn_reflns_av_unetI/netI 0.0222
_diffrn_reflns_Laue_measured_fraction_full 1.000
_diffrn_reflns_Laue_measured_fraction_max 0.999
_diffrn_reflns_limit_h_max 17
_diffrn_reflns_limit_h_min -17
_diffrn_reflns_limit_k_max 28
_diffrn_reflns_limit_k_min -28
_diffrn_reflns_limit_l_max 31
_diffrn_reflns_limit_l_min -31
_diffrn_reflns_number 8512
_diffrn_reflns_point_group_measured_fraction_full 1.000
_diffrn_reflns_point_group_measured_fraction_max 0.999
_diffrn_reflns_theta_full 25.242
_diffrn_reflns_theta_max 25.417
_diffrn_reflns_theta_min 1.538
_exptl_absorpt_coefficient_mu 0.434
_exptl_absorpt_correction_T_max 0.9485
_exptl_absorpt_correction_T_min 0.7377
_exptl_absorpt_correction_type integration
_exptl_absorpt_process_details 'SHELXTL/XPREP V2013/3 (Bruker, 2013)'
_exptl_crystal_colour orange
_exptl_crystal_density_diffrn 1.298
_exptl_crystal_density_meas ?
_exptl_crystal_density_method 'not measured'
_exptl_crystal_description Column
_exptl_crystal_F_000 3824
_exptl_crystal_id cm61das
_exptl_crystal_preparation
; 
The data crystal was mounted using oil (Parantone-N, Exxon) to a 
0.3 mm cryo-loop (Hampton Research) with the (1, 1, 0) scattering 
planes roughly normal to the spindle axis. 
;
_exptl_crystal_size_max 0.958
_exptl_crystal_size_mid 0.258
_exptl_crystal_size_min 0.196
_refine_diff_density_max 0.366
_refine_diff_density_min -0.277
_refine_diff_density_rms 0.042
_refine_ls_extinction_method none
_refine_ls_goodness_of_fit_ref 1.027
_refine_ls_hydrogen_treatment mixed
_refine_ls_matrix_type full
_refine_ls_number_parameters 1074
_refine_ls_number_reflns 8512
_refine_ls_number_restraints 2300
_refine_ls_restrained_S_all 1.001
_refine_ls_R_factor_all 0.0624
_refine_ls_R_factor_gt 0.0445
_refine_ls_shift/su_max 0.001
_refine_ls_shift/su_mean 0.000
_refine_ls_structure_factor_coef Fsqd
_refine_ls_weighting_details 'w=1/[\s^2^(Fo^2^)+(0.0684P)^2^+4.9540P] where P=(Fo^2^+2Fc^2^)/3'
_refine_ls_weighting_scheme calc
_refine_ls_wR_factor_gt 0.1201
_refine_ls_wR_factor_ref 0.1340
_reflns_Friedel_coverage 0.000
_reflns_number_gt 6461
_reflns_number_total 8512
_reflns_threshold_expression 'I > 2\s(I)'
_cod_data_source_file c5dt00985e2.cif
_cod_data_source_block cm61das
_cod_depositor_comments
;
The following automatic conversions were performed:

'_symmetry_cell_setting' value 'Orthorhombic' changed to
'orthorhombic' according to
/usr/data/users/saulius/crontab/automatic-downloads/rss-feeds/RSC/lib/dictionaries/cif_core.dic
dictionary named 'cif_core.dic' version 2.4.2 from 2011-04-26.

'_exptl_crystal_density_meas' value 'not measured' was changed to '?'
- the value is perceived as not measured.

Automatic conversion script
Id: cif_fix_values 3271 2015-04-21 07:52:19Z andrius 

 Adding full bibliography for 7035158--7035164.cif.
;
_cod_original_cell_volume 9241(3)
_cod_original_sg_symbol_H-M 'Pbca '
_cod_database_code 7035158
_shelx_space_group_comment
; 
The symmetry employed for this shelxl refinement is uniquely defined 
by the following loop, which should always be used as a source of 
symmetry information in preference to the above space-group names. 
They are only intended as comments. 
;
_shelx_estimated_absorpt_t_min 0.681
_shelx_estimated_absorpt_t_max 0.920
_shelxl_version_number 2014-3

loop_
_space_group_symop_operation_xyz
'x, y, z'
'-x+1/2, -y, z+1/2'
'-x, y+1/2, -z+1/2'
'x+1/2, -y+1/2, -z'
'-x, -y, -z'
'x-1/2, y, -z-1/2'
'x, -y-1/2, z-1/2'
'-x-1/2, y-1/2, z'

loop_
_atom_site_label
_atom_site_type_symbol
_atom_site_fract_x
_atom_site_fract_y
_atom_site_fract_z
_atom_site_U_iso_or_equiv
_atom_site_adp_type
_atom_site_occupancy
_atom_site_site_symmetry_order
_atom_site_calc_flag
_atom_site_refinement_flags_posn
_atom_site_refinement_flags_adp
_atom_site_refinement_flags_occupancy
_atom_site_disorder_assembly
_atom_site_disorder_group
Fe1 Fe 0.68158(2) 1.04603(2) 0.28958(2) 0.04650(13) Uani 1 1 d D . . . .
N10 N 0.7602(7) 1.0045(5) 0.3429(5) 0.0447(19) Uani 0.61(4) 1 d D U P A 1
C11 C 0.8315(13) 0.9937(8) 0.3580(6) 0.054(2) Uani 0.61(4) 1 d . U P A 1
O12 O 0.9026(9) 0.9875(6) 0.3799(7) 0.085(3) Uani 0.61(4) 1 d . U P A 1
N10B N 0.7677(11) 0.9945(7) 0.3313(8) 0.049(3) Uani 0.39(4) 1 d D U P A 2
C11B C 0.8217(18) 0.9957(13) 0.3682(9) 0.050(3) Uani 0.39(4) 1 d . U P A 2
O12B O 0.8806(17) 0.9894(8) 0.3972(9) 0.082(4) Uani 0.39(4) 1 d . U P A 2
N1 N 0.60076(15) 1.09959(9) 0.23467(8) 0.0555(5) Uani 1 1 d D . . . .
N4 N 0.74460(13) 1.12633(8) 0.29277(7) 0.0463(5) Uani 1 1 d . . . . .
N7 N 0.89811(15) 1.15245(9) 0.39868(8) 0.0509(5) Uani 1 1 d D . . . .
H7 H 0.932(2) 1.1804(13) 0.3886(12) 0.076 Uiso 1 1 d . U . . .
C40 C 0.66388(19) 1.14092(12) 0.21297(10) 0.0586(7) Uani 1 1 d . . . . .
H40A H 0.6303 1.1743 0.2000 0.070 Uiso 1 1 calc R U . . .
H40B H 0.6966 1.1234 0.1844 0.070 Uiso 1 1 calc R U . . .
C41 C 0.72954(17) 1.15962(10) 0.25257(9) 0.0488(6) Uani 1 1 d . . . . .
C42 C 0.78398(18) 1.20860(10) 0.25400(10) 0.0540(6) Uani 1 1 d . . . . .
H42 H 0.7851 1.2384 0.2297 0.065 Uiso 1 1 calc R U . . .
C43 C 0.83521(17) 1.20517(11) 0.29711(9) 0.0507(6) Uani 1 1 d . . . . .
H43 H 0.8789 1.2319 0.3083 0.061 Uiso 1 1 calc R U . . .
C44 C 0.81020(15) 1.15424(10) 0.32149(9) 0.0447(5) Uani 1 1 d . . . . .
C45 C 0.83526(16) 1.13271(10) 0.36848(9) 0.0464(5) Uani 1 1 d . . . . .
H45 H 0.8034 1.1001 0.3799 0.056 Uiso 1 1 calc R U . . .
C20 C 0.5252(10) 1.1242(4) 0.2639(6) 0.058(2) Uani 0.501(13) 1 d D U P A 1
H20A H 0.4736 1.1306 0.2409 0.070 Uiso 0.501(13) 1 calc R U P A 1
H20B H 0.5438 1.1617 0.2774 0.070 Uiso 0.501(13) 1 calc R U P A 1
C21 C 0.4953(7) 1.0871(6) 0.3069(5) 0.061(2) Uani 0.501(13) 1 d D U P A 1
N2 N 0.5503(14) 1.0431(17) 0.3205(19) 0.055(2) Uani 0.501(13) 1 d D U P A 1
C22 C 0.4122(5) 1.0858(4) 0.3319(4) 0.070(2) Uani 0.501(13) 1 d D U P A 1
H22 H 0.3635 1.1114 0.3271 0.084 Uiso 0.501(13) 1 calc R U P A 1
C23 C 0.4146(6) 1.0409(4) 0.3641(4) 0.074(2) Uani 0.501(13) 1 d D U P A 1
H23 H 0.3679 1.0290 0.3862 0.089 Uiso 0.501(13) 1 calc R U P A 1
C24 C 0.5003(6) 1.0153(5) 0.3584(5) 0.062(2) Uani 0.501(13) 1 d D U P A 1
C25 C 0.5265(9) 0.9674(6) 0.3839(6) 0.063(2) Uani 0.501(13) 1 d D U P A 1
H25 H 0.4832 0.9503 0.4055 0.076 Uiso 0.501(13) 1 calc R U P A 1
N5 N 0.6059(10) 0.9428(7) 0.3814(6) 0.0613(19) Uani 0.501(13) 1 d D U P A 1
H5 H 0.6479 0.9571 0.3617 0.074 Uiso 0.501(13) 1 calc R U P A 1
C50 C 0.6247(9) 0.8915(5) 0.4114(4) 0.0650(17) Uani 0.501(13) 1 d D U P A 1
H50 H 0.5671 0.8700 0.4154 0.078 Uiso 0.501(13) 1 calc R U P A 1
C51 C 0.6574(8) 0.9080(4) 0.4633(4) 0.080(2) Uani 0.501(13) 1 d D U P A 1
H51A H 0.6100 0.9297 0.4811 0.096 Uiso 0.501(13) 1 calc R U P A 1
H51B H 0.7112 0.9326 0.4602 0.096 Uiso 0.501(13) 1 calc R U P A 1
C52 C 0.6811(8) 0.8543(4) 0.4937(4) 0.092(2) Uani 0.501(13) 1 d D U P A 1
H52A H 0.7066 0.8655 0.5268 0.110 Uiso 0.501(13) 1 calc R U P A 1
H52B H 0.6259 0.8318 0.4999 0.110 Uiso 0.501(13) 1 calc R U P A 1
C53 C 0.7488(7) 0.8182(5) 0.4653(4) 0.081(2) Uani 0.501(13) 1 d D U P A 1
H53A H 0.8053 0.8400 0.4609 0.098 Uiso 0.501(13) 1 calc R U P A 1
H53B H 0.7626 0.7837 0.4853 0.098 Uiso 0.501(13) 1 calc R U P A 1
C54 C 0.7136(10) 0.8012(5) 0.4150(4) 0.078(2) Uani 0.501(13) 1 d D U P A 1
H54A H 0.6593 0.7774 0.4194 0.093 Uiso 0.501(13) 1 calc R U P A 1
H54B H 0.7595 0.7784 0.3971 0.093 Uiso 0.501(13) 1 calc R U P A 1
C55 C 0.6899(9) 0.8542(5) 0.3834(4) 0.071(2) Uani 0.501(13) 1 d D U P A 1
H55A H 0.7453 0.8759 0.3759 0.085 Uiso 0.501(13) 1 calc R U P A 1
H55B H 0.6629 0.8421 0.3509 0.085 Uiso 0.501(13) 1 calc R U P A 1
C20B C 0.5348(10) 1.1297(5) 0.2668(6) 0.062(3) Uani 0.499(13) 1 d D U P A 2
H20C H 0.4879 1.1484 0.2461 0.074 Uiso 0.499(13) 1 calc R U P A 2
H20D H 0.5648 1.1588 0.2881 0.074 Uiso 0.499(13) 1 calc R U P A 2
C21B C 0.4954(6) 1.0832(6) 0.2986(5) 0.0570(19) Uani 0.499(13) 1 d D U P A 2
N2B N 0.5512(14) 1.0451(18) 0.321(2) 0.055(2) Uani 0.499(13) 1 d D U P A 2
C22B C 0.4070(5) 1.0770(4) 0.3154(4) 0.0670(19) Uani 0.499(13) 1 d D U P A 2
H22B H 0.3566 1.0996 0.3060 0.080 Uiso 0.499(13) 1 calc R U P A 2
C23B C 0.4070(5) 1.0323(4) 0.3480(4) 0.0661(19) Uani 0.499(13) 1 d D U P A 2
H23B H 0.3564 1.0183 0.3661 0.079 Uiso 0.499(13) 1 calc R U P A 2
C24B C 0.4956(6) 1.0101(5) 0.3503(5) 0.060(2) Uani 0.499(13) 1 d D U P A 2
C25B C 0.5226(9) 0.9630(6) 0.3774(6) 0.062(2) Uani 0.499(13) 1 d D U P A 2
H25B H 0.4755 0.9418 0.3928 0.075 Uiso 0.499(13) 1 calc R U P A 2
N5B N 0.6041(10) 0.9432(7) 0.3850(6) 0.0611(19) Uani 0.499(13) 1 d D U P A 2
H5B H 0.6484 0.9640 0.3728 0.073 Uiso 0.499(13) 1 calc R U P A 2
C50B C 0.6308(10) 0.8908(5) 0.4113(4) 0.0676(17) Uani 0.499(13) 1 d D U P A 2
H50B H 0.5749 0.8722 0.4242 0.081 Uiso 0.499(13) 1 calc R U P A 2
C51B C 0.6907(8) 0.9033(4) 0.4561(4) 0.085(2) Uani 0.499(13) 1 d D U P A 2
H51C H 0.6582 0.9280 0.4803 0.102 Uiso 0.499(13) 1 calc R U P A 2
H51D H 0.7450 0.9240 0.4446 0.102 Uiso 0.499(13) 1 calc R U P A 2
C52B C 0.7189(10) 0.8474(4) 0.4827(4) 0.095(2) Uani 0.499(13) 1 d D U P A 2
H52C H 0.7610 0.8563 0.5106 0.113 Uiso 0.499(13) 1 calc R U P A 2
H52D H 0.6651 0.8290 0.4974 0.113 Uiso 0.499(13) 1 calc R U P A 2
C53B C 0.7637(7) 0.8069(4) 0.4460(5) 0.083(2) Uani 0.499(13) 1 d D U P A 2
H53C H 0.8218 0.8234 0.4350 0.099 Uiso 0.499(13) 1 calc R U P A 2
H53D H 0.7766 0.7706 0.4635 0.099 Uiso 0.499(13) 1 calc R U P A 2
C54B C 0.7073(9) 0.7953(4) 0.4010(4) 0.0709(19) Uani 0.499(13) 1 d D U P A 2
H54C H 0.6542 0.7727 0.4114 0.085 Uiso 0.499(13) 1 calc R U P A 2
H54D H 0.7423 0.7723 0.3766 0.085 Uiso 0.499(13) 1 calc R U P A 2
C55B C 0.6755(9) 0.8501(5) 0.3751(4) 0.0634(19) Uani 0.499(13) 1 d D U P A 2
H55C H 0.7278 0.8692 0.3593 0.076 Uiso 0.499(13) 1 calc R U P A 2
H55D H 0.6325 0.8402 0.3479 0.076 Uiso 0.499(13) 1 calc R U P A 2
C30 C 0.5687(5) 1.0614(4) 0.1934(3) 0.0570(17) Uani 0.694(4) 1 d D U P A 1
H30A H 0.5597 1.0837 0.1621 0.068 Uiso 0.694(4) 1 calc R U P A 1
H30B H 0.5104 1.0442 0.2030 0.068 Uiso 0.694(4) 1 calc R U P A 1
C31 C 0.6387(4) 1.0145(4) 0.1842(4) 0.0568(14) Uani 0.694(4) 1 d . U P A 1
N3 N 0.6938(6) 1.0005(6) 0.2212(4) 0.0573(16) Uani 0.694(4) 1 d D U P A 1
C32 C 0.6543(4) 0.9820(3) 0.1408(3) 0.0658(14) Uani 0.694(4) 1 d . U P A 1
H32 H 0.6237 0.9845 0.1094 0.079 Uiso 0.694(4) 1 calc R U P A 1
C33 C 0.7241(4) 0.9454(3) 0.1535(2) 0.0669(13) Uani 0.694(4) 1 d . U P A 1
H33 H 0.7507 0.9175 0.1322 0.080 Uiso 0.694(4) 1 calc R U P A 1
C34 C 0.7482(4) 0.9574(3) 0.2044(2) 0.0602(14) Uani 0.694(4) 1 d . U P A 1
C35 C 0.8127(4) 0.9340(2) 0.2358(3) 0.0621(13) Uani 0.694(4) 1 d . U P A 1
H35 H 0.8127 0.9482 0.2694 0.075 Uiso 0.694(4) 1 calc R U P A 1
N6 N 0.8726(3) 0.89600(16) 0.22666(17) 0.0709(10) Uani 0.694(4) 1 d . U P A 1
H6 H 0.8825 0.8850 0.1954 0.085 Uiso 0.694(4) 1 calc R U P A 1
C60 C 0.9255(5) 0.8705(4) 0.2689(3) 0.0699(15) Uani 0.694(4) 1 d . U P A 1
H60 H 0.9220 0.8961 0.2990 0.084 Uiso 0.694(4) 1 calc R U P A 1
C61 C 0.8846(3) 0.8142(2) 0.28187(19) 0.0653(11) Uani 0.694(4) 1 d . U P A 1
H61A H 0.8215 0.8200 0.2927 0.078 Uiso 0.694(4) 1 calc R U P A 1
H61B H 0.8841 0.7898 0.2514 0.078 Uiso 0.694(4) 1 calc R U P A 1
C62 C 0.9349(4) 0.7846(3) 0.3229(2) 0.0706(14) Uani 0.694(4) 1 d . U P A 1
H62A H 0.9079 0.7467 0.3289 0.085 Uiso 0.694(4) 1 calc R U P A 1
H62B H 0.9299 0.8069 0.3545 0.085 Uiso 0.694(4) 1 calc R U P A 1
C63 C 1.0348(3) 0.7776(2) 0.3088(2) 0.0784(13) Uani 0.694(4) 1 d . U P A 1
H63A H 1.0678 0.7605 0.3376 0.094 Uiso 0.694(4) 1 calc R U P A 1
H63B H 1.0403 0.7516 0.2796 0.094 Uiso 0.694(4) 1 calc R U P A 1
C64 C 1.0760(4) 0.8344(2) 0.2958(3) 0.0723(14) Uani 0.694(4) 1 d . U P A 1
H64A H 1.1394 0.8288 0.2855 0.087 Uiso 0.694(4) 1 calc R U P A 1
H64B H 1.0757 0.8591 0.3261 0.087 Uiso 0.694(4) 1 calc R U P A 1
C65 C 1.0244(4) 0.8644(2) 0.2527(2) 0.0702(12) Uani 0.694(4) 1 d . U P A 1
H65A H 1.0507 0.9023 0.2461 0.084 Uiso 0.694(4) 1 calc R U P A 1
H65B H 1.0284 0.8416 0.2213 0.084 Uiso 0.694(4) 1 calc R U P A 1
C30B C 0.5469(12) 1.0587(8) 0.2041(7) 0.058(3) Uani 0.306(4) 1 d D U P A 2
H30C H 0.5001 1.0401 0.2250 0.070 Uiso 0.306(4) 1 calc R U P A 2
H30D H 0.5177 1.0780 0.1752 0.070 Uiso 0.306(4) 1 calc R U P A 2
C31B C 0.6128(11) 1.0175(10) 0.1868(9) 0.056(2) Uani 0.306(4) 1 d . U P A 2
N3B N 0.6774(17) 0.9982(14) 0.2221(8) 0.055(2) Uani 0.306(4) 1 d D U P A 2
C32B C 0.6177(9) 0.9880(7) 0.1408(7) 0.067(3) Uani 0.306(4) 1 d . U P A 2
H32B H 0.5792 0.9933 0.1126 0.080 Uiso 0.306(4) 1 calc R U P A 2
C33B C 0.6865(10) 0.9508(7) 0.1436(5) 0.066(2) Uani 0.306(4) 1 d . U P A 2
H33B H 0.7055 0.9258 0.1176 0.079 Uiso 0.306(4) 1 calc R U P A 2
C34B C 0.7252(11) 0.9555(8) 0.1919(7) 0.060(2) Uani 0.306(4) 1 d . U P A 2
C35B C 0.7939(8) 0.9206(5) 0.2078(5) 0.065(2) Uani 0.306(4) 1 d . U P A 2
H35B H 0.8159 0.8943 0.1834 0.078 Uiso 0.306(4) 1 calc R U P A 2
N6B N 0.8319(9) 0.9187(5) 0.2510(5) 0.071(2) Uani 0.306(4) 1 d . U P A 2
H6B H 0.8163 0.9410 0.2762 0.086 Uiso 0.306(4) 1 calc R U P A 2
C60B C 0.9118(14) 0.8717(11) 0.2553(7) 0.074(2) Uani 0.306(4) 1 d . U P A 2
H60B H 0.9134 0.8466 0.2248 0.089 Uiso 0.306(4) 1 calc R U P A 2
C61B C 0.8832(8) 0.8400(5) 0.3005(5) 0.071(2) Uani 0.306(4) 1 d . U P A 2
H61C H 0.8270 0.8187 0.2937 0.085 Uiso 0.306(4) 1 calc R U P A 2
H61D H 0.8725 0.8663 0.3291 0.085 Uiso 0.306(4) 1 calc R U P A 2
C62B C 0.9647(10) 0.7967(7) 0.3135(7) 0.079(2) Uani 0.306(4) 1 d . U P A 2
H62C H 0.9516 0.7773 0.3459 0.094 Uiso 0.306(4) 1 calc R U P A 2
H62D H 0.9682 0.7673 0.2868 0.094 Uiso 0.306(4) 1 calc R U P A 2
C63B C 1.0471(9) 0.8241(6) 0.3171(5) 0.077(2) Uani 0.306(4) 1 d . U P A 2
H63C H 1.0942 0.7955 0.3242 0.092 Uiso 0.306(4) 1 calc R U P A 2
H63D H 1.0451 0.8508 0.3460 0.092 Uiso 0.306(4) 1 calc R U P A 2
C64B C 1.0724(10) 0.8562(6) 0.2711(6) 0.079(2) Uani 0.306(4) 1 d . U P A 2
H64C H 1.0773 0.8301 0.2418 0.095 Uiso 0.306(4) 1 calc R U P A 2
H64D H 1.1312 0.8752 0.2759 0.095 Uiso 0.306(4) 1 calc R U P A 2
C65B C 0.9955(7) 0.9022(5) 0.2614(5) 0.077(2) Uani 0.306(4) 1 d . U P A 2
H65C H 0.9915 0.9287 0.2904 0.093 Uiso 0.306(4) 1 calc R U P A 2
H65D H 1.0091 0.9246 0.2306 0.093 Uiso 0.306(4) 1 calc R U P A 2
C70 C 0.9101(7) 1.1309(5) 0.4510(2) 0.0441(17) Uani 0.66(2) 1 d D U P B 1
H70 H 0.8666 1.0991 0.4563 0.053 Uiso 0.66(2) 1 calc R U P B 1
C71 C 0.8926(8) 1.1759(4) 0.4916(4) 0.0552(17) Uani 0.66(2) 1 d . U P B 1
H71A H 0.9317 1.2093 0.4854 0.066 Uiso 0.66(2) 1 calc R U P B 1
H71B H 0.8293 1.1887 0.4895 0.066 Uiso 0.66(2) 1 calc R U P B 1
C72 C 0.9108(6) 1.1531(4) 0.5439(3) 0.0632(16) Uani 0.66(2) 1 d . U P B 1
H72A H 0.9023 1.1842 0.5687 0.076 Uiso 0.66(2) 1 calc R U P B 1
H72B H 0.8663 1.1230 0.5516 0.076 Uiso 0.66(2) 1 calc R U P B 1
C73 C 1.0004(9) 1.1300(5) 0.5496(4) 0.0648(19) Uani 0.66(2) 1 d . U P B 1
H73A H 1.0061 1.1129 0.5837 0.078 Uiso 0.66(2) 1 calc R U P B 1
H73B H 1.0448 1.1612 0.5470 0.078 Uiso 0.66(2) 1 calc R U P B 1
C74 C 1.0216(8) 1.0846(5) 0.5096(4) 0.064(2) Uani 0.66(2) 1 d . U P B 1
H74A H 1.0852 1.0727 0.5130 0.077 Uiso 0.66(2) 1 calc R U P B 1
H74B H 0.9833 1.0508 0.5155 0.077 Uiso 0.66(2) 1 calc R U P B 1
C75 C 1.0056(8) 1.1067(5) 0.4559(5) 0.0578(19) Uani 0.66(2) 1 d . U P B 1
H75A H 1.0138 1.0753 0.4314 0.069 Uiso 0.66(2) 1 calc R U P B 1
H75B H 1.0501 1.1368 0.4479 0.069 Uiso 0.66(2) 1 calc R U P B 1
C70B C 0.9276(16) 1.1244(11) 0.4461(5) 0.049(3) Uani 0.34(2) 1 d D U P B 2
H70B H 0.8982 1.0861 0.4477 0.059 Uiso 0.34(2) 1 calc R U P B 2
C71B C 0.8863(16) 1.1607(8) 0.4855(8) 0.056(2) Uani 0.34(2) 1 d . U P B 2
H71C H 0.8208 1.1644 0.4796 0.068 Uiso 0.34(2) 1 calc R U P B 2
H71D H 0.9135 1.1992 0.4850 0.068 Uiso 0.34(2) 1 calc R U P B 2
C72B C 0.9047(11) 1.1306(9) 0.5380(6) 0.067(2) Uani 0.34(2) 1 d . U P B 2
H72C H 0.8722 1.0939 0.5397 0.081 Uiso 0.34(2) 1 calc R U P B 2
H72D H 0.8838 1.1551 0.5661 0.081 Uiso 0.34(2) 1 calc R U P B 2
C73B C 1.0136(16) 1.1201(10) 0.5422(9) 0.064(3) Uani 0.34(2) 1 d . U P B 2
H73C H 1.0449 1.1572 0.5425 0.077 Uiso 0.34(2) 1 calc R U P B 2
H73D H 1.0272 1.1004 0.5744 0.077 Uiso 0.34(2) 1 calc R U P B 2
C74B C 1.0458(13) 1.0871(11) 0.5017(9) 0.059(3) Uani 0.34(2) 1 d . U P B 2
H74C H 1.0172 1.0490 0.5026 0.070 Uiso 0.34(2) 1 calc R U P B 2
H74D H 1.1116 1.0819 0.5051 0.070 Uiso 0.34(2) 1 calc R U P B 2
C75B C 1.0250(15) 1.1160(10) 0.4505(10) 0.051(3) Uani 0.34(2) 1 d . U P B 2
H75C H 1.0562 1.1531 0.4485 0.062 Uiso 0.34(2) 1 calc R U P B 2
H75D H 1.0468 1.0918 0.4225 0.062 Uiso 0.34(2) 1 calc R U P B 2
S1 S 0.57024(17) 0.21619(13) 0.61224(11) 0.0488(7) Uani 0.631(3) 1 d D U P C 1
O1 O 0.5360(3) 0.22051(19) 0.5581(2) 0.0902(13) Uani 0.631(3) 1 d D U P C 1
O2 O 0.5758(7) 0.1587(2) 0.6281(4) 0.070(2) Uani 0.631(3) 1 d D U P C 1
O3 O 0.5312(2) 0.25564(15) 0.6438(2) 0.0667(11) Uani 0.631(3) 1 d D U P C 1
C1 C 0.6844(3) 0.2394(3) 0.6018(2) 0.0636(13) Uani 0.631(3) 1 d D U P C 1
F1 F 0.7310(4) 0.2325(3) 0.64628(19) 0.0940(16) Uani 0.631(3) 1 d D U P C 1
F2 F 0.7270(3) 0.2113(3) 0.56667(19) 0.0953(16) Uani 0.631(3) 1 d D U P C 1
F3 F 0.6879(7) 0.2941(3) 0.5897(3) 0.100(3) Uani 0.631(3) 1 d D U P C 1
S1B S 0.5825(4) 0.2146(3) 0.62862(19) 0.0507(12) Uani 0.292(3) 1 d D U P D 2
O1B O 0.5135(5) 0.2376(4) 0.5893(4) 0.070(2) Uani 0.292(3) 1 d D U P D 2
O2B O 0.5879(15) 0.1544(4) 0.6243(8) 0.066(4) Uani 0.292(3) 1 d D U P D 2
O3B O 0.5690(6) 0.2402(3) 0.6740(3) 0.069(2) Uani 0.292(3) 1 d D U P D 2
C1B C 0.6847(6) 0.2394(6) 0.6003(4) 0.072(3) Uani 0.292(3) 1 d D U P D 2
F1B F 0.7491(7) 0.2171(5) 0.6324(4) 0.084(3) Uani 0.292(3) 1 d D U P D 2
F2B F 0.6963(8) 0.2193(6) 0.5548(4) 0.096(3) Uani 0.292(3) 1 d D U P D 2
F3B F 0.6934(12) 0.2951(5) 0.6004(6) 0.067(3) Uani 0.292(3) 1 d D U P D 2
S1C S 0.5770(9) 0.2201(6) 0.5936(5) 0.061(3) Uani 0.077(2) 1 d D U P E 3
O1C O 0.598(2) 0.2397(11) 0.5396(6) 0.090(6) Uani 0.077(2) 1 d D U P E 3
O2C O 0.5739(17) 0.1601(7) 0.5995(9) 0.059(5) Uani 0.077(2) 1 d D U P E 3
O3C O 0.5173(14) 0.2527(11) 0.6201(11) 0.056(5) Uani 0.077(2) 1 d D U P E 3
C1C C 0.6873(10) 0.2359(8) 0.6195(7) 0.072(3) Uani 0.077(2) 1 d D U P E 3
F1C F 0.6674(16) 0.2227(9) 0.6691(6) 0.079(4) Uani 0.077(2) 1 d D U P E 3
F2C F 0.7473(13) 0.2050(12) 0.5966(11) 0.090(4) Uani 0.077(2) 1 d D U P E 3
F3C F 0.7089(18) 0.2900(9) 0.6165(11) 0.077(5) Uani 0.077(2) 1 d D U P E 3
O80 O 0.6558(4) 0.1232(3) 0.4494(2) 0.1172(16) Uani 0.619(6) 1 d . U P F 1
C80 C 0.5360(8) 0.1909(4) 0.4370(4) 0.160(3) Uani 0.619(6) 1 d . U P F 1
H80A H 0.4974 0.2069 0.4104 0.240 Uiso 0.619(6) 1 calc R U P F 1
H80B H 0.4985 0.1725 0.4626 0.240 Uiso 0.619(6) 1 calc R U P F 1
H80C H 0.5711 0.2216 0.4526 0.240 Uiso 0.619(6) 1 calc R U P F 1
C81 C 0.5944(7) 0.1508(4) 0.4158(4) 0.122(2) Uani 0.619(6) 1 d . U P F 1
H81A H 0.6299 0.1700 0.3891 0.147 Uiso 0.619(6) 1 calc R U P F 1
H81B H 0.5576 0.1211 0.3991 0.147 Uiso 0.619(6) 1 calc R U P F 1
C82 C 0.6086(7) 0.0851(4) 0.4800(4) 0.126(2) Uani 0.619(6) 1 d . U P F 1
H82A H 0.5774 0.0563 0.4591 0.152 Uiso 0.619(6) 1 calc R U P F 1
H82B H 0.5633 0.1056 0.5005 0.152 Uiso 0.619(6) 1 calc R U P F 1
C83 C 0.6777(6) 0.0568(4) 0.5140(3) 0.105(2) Uani 0.619(6) 1 d . U P F 1
H83A H 0.6475 0.0295 0.5363 0.158 Uiso 0.619(6) 1 calc R U P F 1
H83B H 0.7221 0.0368 0.4932 0.158 Uiso 0.619(6) 1 calc R U P F 1
H83C H 0.7081 0.0858 0.5344 0.158 Uiso 0.619(6) 1 calc R U P F 1
O80B O 0.6666(8) 0.0932(5) 0.4625(4) 0.130(2) Uani 0.381(6) 1 d . U P F 2
C80B C 0.6104(14) 0.1755(8) 0.4218(7) 0.146(5) Uani 0.381(6) 1 d . U P F 2
H80D H 0.5615 0.2014 0.4123 0.219 Uiso 0.381(6) 1 calc R U P F 2
H80E H 0.6553 0.1963 0.4417 0.219 Uiso 0.381(6) 1 calc R U P F 2
H80F H 0.6386 0.1602 0.3913 0.219 Uiso 0.381(6) 1 calc R U P F 2
C81B C 0.5732(9) 0.1276(6) 0.4528(6) 0.117(2) Uani 0.381(6) 1 d . U P F 2
H81C H 0.5290 0.1046 0.4337 0.140 Uiso 0.381(6) 1 calc R U P F 2
H81D H 0.5458 0.1412 0.4847 0.140 Uiso 0.381(6) 1 calc R U P F 2
C82B C 0.6403(13) 0.0598(8) 0.4971(7) 0.132(3) Uani 0.381(6) 1 d . U P F 2
H82C H 0.5972 0.0313 0.4840 0.158 Uiso 0.381(6) 1 calc R U P F 2
H82D H 0.6125 0.0809 0.5254 0.158 Uiso 0.381(6) 1 calc R U P F 2
C83B C 0.7300(12) 0.0320(7) 0.5129(6) 0.150(5) Uani 0.381(6) 1 d . U P F 2
H83D H 0.7189 0.0046 0.5401 0.226 Uiso 0.381(6) 1 calc R U P F 2
H83E H 0.7565 0.0123 0.4839 0.226 Uiso 0.381(6) 1 calc R U P F 2
H83F H 0.7716 0.0614 0.5249 0.226 Uiso 0.381(6) 1 calc R U P F 2

loop_
_atom_site_aniso_label
_atom_site_aniso_U_11
_atom_site_aniso_U_22
_atom_site_aniso_U_33
_atom_site_aniso_U_23
_atom_site_aniso_U_13
_atom_site_aniso_U_12
Fe1 0.0447(2) 0.0429(2) 0.0519(2) 0.00504(15) -0.01073(15) 0.00519(14)
N10 0.047(2) 0.040(3) 0.047(3) 0.005(3) -0.005(3) 0.004(2)
C11 0.061(4) 0.043(3) 0.060(5) 0.008(4) -0.006(4) 0.005(3)
O12 0.065(4) 0.100(3) 0.090(6) 0.011(4) -0.026(4) 0.017(3)
N10B 0.055(4) 0.044(4) 0.048(5) 0.004(4) -0.010(4) 0.008(3)
C11B 0.056(5) 0.045(4) 0.050(5) 0.010(4) -0.006(4) 0.007(4)
O12B 0.078(7) 0.090(5) 0.078(8) 0.017(6) -0.034(5) 0.015(5)
N1 0.0573(13) 0.0476(12) 0.0615(13) -0.0017(10) -0.0217(11) 0.0100(10)
N4 0.0490(11) 0.0431(10) 0.0468(11) 0.0049(9) -0.0094(9) 0.0053(9)
N7 0.0525(12) 0.0526(12) 0.0474(12) 0.0085(9) -0.0109(10) -0.0061(10)
C40 0.0697(17) 0.0517(15) 0.0546(15) 0.0065(12) -0.0176(13) 0.0149(13)
C41 0.0538(14) 0.0456(13) 0.0470(13) 0.0061(11) -0.0071(11) 0.0112(11)
C42 0.0635(15) 0.0457(13) 0.0527(15) 0.0110(11) -0.0027(12) 0.0070(12)
C43 0.0535(14) 0.0455(13) 0.0530(15) 0.0049(11) -0.0015(11) 0.0005(11)
C44 0.0430(12) 0.0441(12) 0.0469(13) 0.0023(10) -0.0028(10) 0.0042(10)
C45 0.0489(13) 0.0416(12) 0.0485(13) 0.0039(10) -0.0048(11) 0.0016(10)
C20 0.047(4) 0.047(3) 0.081(4) -0.012(3) -0.022(3) 0.006(3)
C21 0.048(3) 0.056(3) 0.080(4) -0.009(3) -0.012(3) 0.004(3)
N2 0.046(3) 0.049(4) 0.070(3) -0.006(3) -0.008(3) 0.000(3)
C22 0.045(3) 0.071(3) 0.092(4) -0.018(3) -0.007(3) 0.005(3)
C23 0.052(3) 0.079(4) 0.092(4) -0.015(4) 0.002(3) -0.007(3)
C24 0.050(3) 0.057(3) 0.080(4) -0.008(3) -0.001(3) -0.010(3)
C25 0.057(3) 0.062(3) 0.071(4) -0.005(3) 0.007(3) -0.011(3)
N5 0.064(3) 0.056(3) 0.065(3) 0.008(3) 0.000(3) -0.008(3)
C50 0.063(3) 0.065(3) 0.067(3) 0.012(3) -0.004(3) -0.011(3)
C51 0.077(4) 0.091(4) 0.071(4) 0.008(3) -0.004(3) 0.009(3)
C52 0.095(4) 0.106(4) 0.074(4) 0.018(3) -0.007(4) 0.012(4)
C53 0.082(4) 0.088(4) 0.074(5) 0.017(4) -0.013(4) 0.015(3)
C54 0.080(4) 0.075(3) 0.077(4) 0.016(3) -0.018(4) 0.000(3)
C55 0.070(4) 0.071(3) 0.071(4) 0.018(3) -0.012(3) 0.003(3)
C20B 0.049(4) 0.052(4) 0.086(4) 0.000(3) -0.023(3) 0.016(3)
C21B 0.045(3) 0.051(3) 0.075(4) -0.012(3) -0.015(3) 0.007(2)
N2B 0.046(3) 0.050(4) 0.070(3) -0.005(3) -0.008(3) -0.002(3)
C22B 0.047(3) 0.070(3) 0.084(4) -0.020(3) -0.013(3) 0.006(3)
C23B 0.045(3) 0.070(3) 0.083(4) -0.021(3) -0.004(3) -0.010(2)
C24B 0.049(3) 0.056(3) 0.074(4) -0.011(3) -0.004(3) -0.009(3)
C25B 0.057(3) 0.059(3) 0.071(4) -0.011(3) 0.002(3) -0.011(3)
N5B 0.063(3) 0.057(3) 0.063(3) 0.009(3) 0.001(3) -0.012(3)
C50B 0.071(3) 0.065(3) 0.067(3) 0.014(3) -0.004(3) -0.011(3)
C51B 0.095(4) 0.086(3) 0.073(4) 0.012(3) -0.014(3) 0.002(4)
C52B 0.105(5) 0.104(4) 0.075(4) 0.022(4) -0.013(4) 0.006(4)
C53B 0.085(4) 0.085(4) 0.078(5) 0.020(4) -0.017(4) -0.002(3)
C54B 0.072(3) 0.072(3) 0.068(4) 0.011(3) -0.016(3) -0.005(3)
C55B 0.063(4) 0.062(3) 0.065(3) 0.009(3) -0.019(3) -0.003(3)
C30 0.056(3) 0.060(3) 0.055(3) -0.002(2) -0.018(3) 0.007(2)
C31 0.063(3) 0.050(2) 0.057(2) -0.0064(18) -0.011(3) 0.011(3)
N3 0.059(4) 0.052(2) 0.061(2) 0.0012(19) -0.007(2) 0.013(3)
C32 0.071(3) 0.061(3) 0.065(2) -0.013(2) -0.014(3) 0.014(3)
C33 0.074(3) 0.054(2) 0.072(3) -0.007(2) -0.007(3) 0.013(2)
C34 0.067(3) 0.052(2) 0.061(3) 0.000(2) -0.008(2) 0.010(2)
C35 0.067(3) 0.055(3) 0.065(3) -0.001(2) -0.006(2) 0.007(2)
N6 0.070(2) 0.063(2) 0.080(2) -0.0014(19) 0.0017(19) 0.0147(18)
C60 0.072(3) 0.064(2) 0.074(3) -0.002(3) -0.006(2) 0.003(2)
C61 0.058(2) 0.070(3) 0.068(3) -0.005(2) 0.000(2) -0.003(2)
C62 0.064(3) 0.066(3) 0.082(3) 0.000(2) 0.011(2) 0.004(2)
C63 0.069(3) 0.071(3) 0.095(3) -0.002(2) 0.005(2) 0.005(2)
C64 0.056(2) 0.062(3) 0.100(4) 0.005(3) -0.003(3) -0.001(2)
C65 0.063(3) 0.063(2) 0.084(3) -0.008(2) 0.007(2) -0.011(2)
C30B 0.061(6) 0.058(5) 0.055(6) 0.002(4) -0.021(5) 0.003(4)
C31B 0.061(4) 0.052(3) 0.055(3) -0.001(3) -0.013(4) 0.005(4)
N3B 0.062(5) 0.044(4) 0.060(4) 0.002(3) -0.005(4) 0.006(4)
C32B 0.073(5) 0.056(4) 0.071(4) -0.004(4) -0.012(5) 0.008(5)
C33B 0.077(5) 0.056(4) 0.065(4) -0.011(4) -0.014(4) 0.013(5)
C34B 0.068(4) 0.047(3) 0.064(4) 0.001(4) -0.010(4) 0.007(4)
C35B 0.074(4) 0.056(4) 0.066(4) 0.002(3) -0.005(4) 0.003(3)
N6B 0.070(4) 0.069(4) 0.075(5) 0.005(4) 0.000(4) 0.010(4)
C60B 0.073(4) 0.069(4) 0.081(4) 0.004(4) -0.001(4) 0.000(3)
C61B 0.069(4) 0.063(4) 0.082(4) 0.007(4) 0.006(4) 0.001(4)
C62B 0.073(4) 0.072(4) 0.091(4) 0.013(4) 0.006(4) 0.010(4)
C63B 0.072(4) 0.073(4) 0.085(5) 0.008(4) -0.003(4) 0.011(4)
C64B 0.068(4) 0.084(5) 0.085(5) 0.009(4) 0.000(4) 0.000(4)
C65B 0.068(4) 0.074(4) 0.089(4) 0.011(4) -0.001(4) -0.002(4)
C70 0.044(4) 0.047(3) 0.042(3) 0.008(3) -0.005(2) 0.001(2)
C71 0.060(3) 0.062(4) 0.044(3) -0.005(3) 0.002(2) 0.014(3)
C72 0.078(3) 0.067(4) 0.045(2) -0.004(3) 0.000(2) 0.015(3)
C73 0.078(4) 0.074(4) 0.042(3) -0.010(3) -0.007(3) 0.020(3)
C74 0.071(5) 0.071(3) 0.049(4) 0.004(3) -0.007(3) 0.025(4)
C75 0.060(5) 0.063(4) 0.050(3) 0.006(3) 0.005(3) 0.014(3)
C70B 0.052(6) 0.054(5) 0.042(4) 0.004(4) -0.002(4) 0.005(4)
C71B 0.059(4) 0.065(5) 0.045(4) 0.000(4) -0.003(4) 0.009(5)
C72B 0.076(4) 0.078(5) 0.048(4) 0.000(4) 0.000(3) 0.013(5)
C73B 0.065(5) 0.077(5) 0.050(6) -0.002(4) -0.011(5) 0.024(5)
C74B 0.057(6) 0.066(4) 0.053(5) 0.002(4) -0.001(5) 0.016(5)
C75B 0.049(6) 0.057(5) 0.048(5) 0.008(4) -0.006(5) 0.010(4)
S1 0.0421(8) 0.0426(8) 0.0616(19) 0.0013(13) -0.0015(11) 0.0014(6)
O1 0.082(3) 0.099(3) 0.090(3) -0.003(2) -0.042(3) 0.002(2)
O2 0.079(4) 0.048(3) 0.084(4) 0.005(3) -0.008(3) -0.001(3)
O3 0.054(2) 0.065(2) 0.081(3) -0.009(2) 0.0206(19) 0.0034(16)
C1 0.056(2) 0.083(3) 0.051(2) -0.004(2) 0.010(2) 0.005(2)
F1 0.064(3) 0.145(4) 0.073(3) -0.017(2) -0.022(2) 0.009(2)
F2 0.078(3) 0.153(4) 0.056(3) -0.016(3) 0.024(2) 0.043(2)
F3 0.095(4) 0.099(4) 0.105(5) 0.028(3) 0.019(3) -0.025(3)
S1B 0.064(2) 0.0413(16) 0.046(2) 0.0031(18) 0.0037(18) 0.0021(16)
O1B 0.058(4) 0.062(4) 0.091(6) 0.012(4) -0.015(4) 0.008(3)
O2B 0.076(7) 0.045(6) 0.077(7) -0.003(5) -0.013(6) 0.014(5)
O3B 0.102(5) 0.060(4) 0.045(4) -0.015(3) 0.030(4) -0.032(4)
C1B 0.066(4) 0.088(4) 0.062(4) -0.002(4) 0.006(4) 0.004(4)
F1B 0.059(4) 0.116(6) 0.076(6) -0.017(5) -0.019(4) 0.009(4)
F2B 0.098(7) 0.132(6) 0.058(5) 0.004(4) 0.020(4) 0.016(6)
F3B 0.069(5) 0.083(6) 0.049(5) 0.000(4) 0.005(4) -0.032(4)
S1C 0.064(4) 0.062(4) 0.058(4) 0.000(4) -0.001(4) 0.010(4)
O1C 0.099(10) 0.106(10) 0.064(9) 0.003(9) 0.003(9) 0.017(10)
O2C 0.069(8) 0.052(8) 0.056(8) 0.003(8) -0.006(8) -0.002(7)
O3C 0.062(8) 0.054(7) 0.052(8) -0.003(8) 0.001(8) 0.015(7)
C1C 0.068(5) 0.085(5) 0.062(5) -0.002(4) 0.003(4) 0.003(4)
F1C 0.084(8) 0.089(8) 0.064(8) -0.010(7) -0.015(7) 0.000(7)
F2C 0.075(7) 0.122(7) 0.072(7) -0.004(7) 0.008(7) 0.018(7)
F3C 0.070(8) 0.091(8) 0.070(8) 0.007(7) 0.006(7) -0.008(7)
O80 0.1174(18) 0.1175(18) 0.1167(18) 0.0005(10) 0.0006(10) 0.0008(10)
C80 0.161(4) 0.160(4) 0.159(4) 0.001(2) 0.005(2) 0.005(2)
C81 0.123(3) 0.122(3) 0.122(3) -0.0013(10) -0.0002(10) 0.0003(10)
C82 0.127(2) 0.127(2) 0.126(2) -0.0009(10) 0.0003(10) -0.0008(10)
C83 0.105(3) 0.105(3) 0.106(3) 0.0003(19) -0.0003(19) -0.0008(19)
O80B 0.130(3) 0.130(3) 0.130(3) -0.0004(10) 0.0002(10) -0.0003(10)
C80B 0.145(5) 0.146(5) 0.147(5) 0.001(2) 0.001(2) -0.001(2)
C81B 0.117(3) 0.116(3) 0.117(3) -0.0003(10) 0.0006(10) -0.0003(10)
C82B 0.132(4) 0.131(4) 0.132(4) -0.0001(11) -0.0004(11) 0.0000(11)
C83B 0.151(5) 0.150(5) 0.150(5) 0.000(2) -0.001(2) -0.003(2)

loop_
_atom_type_symbol
_atom_type_description
_atom_type_scat_dispersion_real
_atom_type_scat_dispersion_imag
_atom_type_scat_source
C C 0.0033 0.0016 'International Tables Vol C Tables 4.2.6.8 and 6.1.1.4'
H H 0.0000 0.0000 'International Tables Vol C Tables 4.2.6.8 and 6.1.1.4'
N N 0.0061 0.0033 'International Tables Vol C Tables 4.2.6.8 and 6.1.1.4'
O O 0.0106 0.0060 'International Tables Vol C Tables 4.2.6.8 and 6.1.1.4'
F F 0.0171 0.0103 'International Tables Vol C Tables 4.2.6.8 and 6.1.1.4'
S S 0.1246 0.1234 'International Tables Vol C Tables 4.2.6.8 and 6.1.1.4'
Fe Fe 0.3463 0.8444 'International Tables Vol C Tables 4.2.6.8 and 6.1.1.4'

loop_
_geom_angle_atom_site_label_1
_geom_angle_atom_site_label_2
_geom_angle_atom_site_label_3
_geom_angle
N10 Fe1 N4 98.3(3)
N10B Fe1 N4 103.1(6)
N10B Fe1 N2B 110.4(8)
N4 Fe1 N2B 113.7(14)
N10 Fe1 N3 107.3(6)
N4 Fe1 N3 116.7(4)
N10B Fe1 N3B 99.0(11)
N4 Fe1 N3B 121.6(9)
N2B Fe1 N3B 108(2)
N10 Fe1 N2 103.9(9)
N4 Fe1 N2 115.0(14)
N3 Fe1 N2 113.3(19)
N10 Fe1 N1 174.3(4)
N10B Fe1 N1 171.8(7)
N4 Fe1 N1 76.36(7)
N2B Fe1 N1 76.9(7)
N3 Fe1 N1 77.1(4)
N3B Fe1 N1 74.8(10)
N2 Fe1 N1 77.2(7)
C11 N10 Fe1 148.2(15)
N10 C11 O12 170(2)
C11B N10B Fe1 142(2)
O12B C11B N10B 167(3)
C40 N1 C20B 109.4(5)
C40 N1 C20 115.5(5)
C40 N1 C30B 123.9(8)
C20B N1 C30B 105.4(11)
C40 N1 C30 108.4(4)
C20 N1 C30 112.0(8)
C40 N1 Fe1 106.24(14)
C20B N1 Fe1 104.4(6)
C20 N1 Fe1 106.5(6)
C30B N1 Fe1 105.9(9)
C30 N1 Fe1 107.8(4)
C41 N4 C44 105.93(19)
C41 N4 Fe1 114.62(16)
C44 N4 Fe1 138.64(15)
C45 N7 C70B 124.6(12)
C45 N7 C70 122.2(5)
C45 N7 H7 119(2)
C70B N7 H7 115(2)
C70 N7 H7 119(2)
N1 C40 C41 109.7(2)
N1 C40 H40A 109.7
C41 C40 H40A 109.7
N1 C40 H40B 109.7
C41 C40 H40B 109.7
H40A C40 H40B 108.2
N4 C41 C42 111.1(2)
N4 C41 C40 119.6(2)
C42 C41 C40 129.3(2)
C43 C42 C41 107.0(2)
C43 C42 H42 126.5
C41 C42 H42 126.5
C42 C43 C44 106.5(2)
C42 C43 H43 126.8
C44 C43 H43 126.8
C45 C44 N4 120.1(2)
C45 C44 C43 130.3(2)
N4 C44 C43 109.4(2)
N7 C45 C44 127.2(2)
N7 C45 H45 116.4
C44 C45 H45 116.4
N1 C20 C21 113.2(6)
N1 C20 H20A 108.9
C21 C20 H20A 108.9
N1 C20 H20B 108.9
C21 C20 H20B 108.9
H20A C20 H20B 107.8
N2 C21 C22 112.7(5)
N2 C21 C20 117.5(9)
C22 C21 C20 129.2(7)
C21 N2 C24 102.9(8)
C21 N2 Fe1 115.1(6)
C24 N2 Fe1 141.0(9)
C23 C22 C21 107.0(6)
C23 C22 H22 126.5
C21 C22 H22 126.5
C22 C23 C24 106.6(6)
C22 C23 H23 126.7
C24 C23 H23 126.7
C25 C24 N2 125.6(8)
C25 C24 C23 123.5(7)
N2 C24 C23 110.7(5)
N5 C25 C24 126.3(9)
N5 C25 H25 116.9
C24 C25 H25 116.9
C25 N5 C50 120.2(10)
C25 N5 H5 119.9
C50 N5 H5 119.9
N5 C50 C55 109.5(8)
N5 C50 C51 110.0(8)
C55 C50 C51 113.0(7)
N5 C50 H50 108.0
C55 C50 H50 108.0
C51 C50 H50 108.0
C50 C51 C52 109.9(6)
C50 C51 H51A 109.7
C52 C51 H51A 109.7
C50 C51 H51B 109.7
C52 C51 H51B 109.7
H51A C51 H51B 108.2
C53 C52 C51 110.6(6)
C53 C52 H52A 109.5
C51 C52 H52A 109.5
C53 C52 H52B 109.5
C51 C52 H52B 109.5
H52A C52 H52B 108.1
C54 C53 C52 111.2(7)
C54 C53 H53A 109.4
C52 C53 H53A 109.4
C54 C53 H53B 109.4
C52 C53 H53B 109.4
H53A C53 H53B 108.0
C53 C54 C55 110.6(7)
C53 C54 H54A 109.5
C55 C54 H54A 109.5
C53 C54 H54B 109.5
C55 C54 H54B 109.5
H54A C54 H54B 108.1
C50 C55 C54 110.5(7)
C50 C55 H55A 109.6
C54 C55 H55A 109.6
C50 C55 H55B 109.6
C54 C55 H55B 109.6
H55A C55 H55B 108.1
N1 C20B C21B 103.5(7)
N1 C20B H20C 111.1
C21B C20B H20C 111.1
N1 C20B H20D 111.1
C21B C20B H20D 111.1
H20C C20B H20D 109.0
N2B C21B C22B 111.4(6)
N2B C21B C20B 119.3(10)
C22B C21B C20B 128.6(7)
C21B N2B C24B 105.7(10)
C21B N2B Fe1 112.2(7)
C24B N2B Fe1 140.2(11)
C23B C22B C21B 106.4(5)
C23B C22B H22B 126.8
C21B C22B H22B 126.8
C22B C23B C24B 108.2(6)
C22B C23B H23B 125.9
C24B C23B H23B 125.9
C25B C24B N2B 125.9(7)
C25B C24B C23B 126.1(7)
N2B C24B C23B 108.0(5)
N5B C25B C24B 129.3(9)
N5B C25B H25B 115.4
C24B C25B H25B 115.4
C25B N5B C50B 128.2(10)
C25B N5B H5B 115.9
C50B N5B H5B 115.9
N5B C50B C55B 110.4(8)
N5B C50B C51B 111.6(8)
C55B C50B C51B 111.3(8)
N5B C50B H50B 107.8
C55B C50B H50B 107.8
C51B C50B H50B 107.8
C50B C51B C52B 110.6(6)
C50B C51B H51C 109.5
C52B C51B H51C 109.5
C50B C51B H51D 109.5
C52B C51B H51D 109.5
H51C C51B H51D 108.1
C53B C52B C51B 111.2(7)
C53B C52B H52C 109.4
C51B C52B H52C 109.4
C53B C52B H52D 109.4
C51B C52B H52D 109.4
H52C C52B H52D 108.0
C54B C53B C52B 112.4(7)
C54B C53B H53C 109.1
C52B C53B H53C 109.1
C54B C53B H53D 109.1
C52B C53B H53D 109.1
H53C C53B H53D 107.8
C53B C54B C55B 112.4(7)
C53B C54B H54C 109.1
C55B C54B H54C 109.1
C53B C54B H54D 109.1
C55B C54B H54D 109.1
H54C C54B H54D 107.9
C50B C55B C54B 112.5(6)
C50B C55B H55C 109.1
C54B C55B H55C 109.1
C50B C55B H55D 109.1
C54B C55B H55D 109.1
H55C C55B H55D 107.8
N1 C30 C31 109.4(6)
N1 C30 H30A 109.8
C31 C30 H30A 109.8
N1 C30 H30B 109.8
C31 C30 H30B 109.8
H30A C30 H30B 108.2
N3 C31 C32 111.8(6)
N3 C31 C30 118.8(7)
C32 C31 C30 129.4(7)
C31 N3 C34 108.0(5)
C31 N3 Fe1 117.3(7)
C34 N3 Fe1 134.8(8)
C33 C32 C31 105.3(5)
C33 C32 H32 127.4
C31 C32 H32 127.4
C32 C33 C34 107.2(6)
C32 C33 H33 126.4
C34 C33 H33 126.4
N3 C34 C35 120.5(7)
N3 C34 C33 107.8(6)
C35 C34 C33 131.7(7)
N6 C35 C34 130.1(7)
N6 C35 H35 115.0
C34 C35 H35 115.0
C35 N6 C60 120.2(6)
C35 N6 H6 119.9
C60 N6 H6 119.9
N6 C60 C61 108.2(5)
N6 C60 C65 109.3(6)
C61 C60 C65 111.7(6)
N6 C60 H60 109.2
C61 C60 H60 109.2
C65 C60 H60 109.2
C62 C61 C60 112.1(4)
C62 C61 H61A 109.2
C60 C61 H61A 109.2
C62 C61 H61B 109.2
C60 C61 H61B 109.2
H61A C61 H61B 107.9
C61 C62 C63 110.9(5)
C61 C62 H62A 109.5
C63 C62 H62A 109.5
C61 C62 H62B 109.5
C63 C62 H62B 109.5
H62A C62 H62B 108.0
C64 C63 C62 110.6(5)
C64 C63 H63A 109.5
C62 C63 H63A 109.5
C64 C63 H63B 109.5
C62 C63 H63B 109.5
H63A C63 H63B 108.1
C63 C64 C65 111.7(4)
C63 C64 H64A 109.3
C65 C64 H64A 109.3
C63 C64 H64B 109.3
C65 C64 H64B 109.3
H64A C64 H64B 107.9
C60 C65 C64 108.1(4)
C60 C65 H65A 110.1
C64 C65 H65A 110.1
C60 C65 H65B 110.1
C64 C65 H65B 110.1
H65A C65 H65B 108.4
C31B C30B N1 103.9(13)
C31B C30B H30C 111.0
N1 C30B H30C 111.0
C31B C30B H30D 111.0
N1 C30B H30D 111.0
H30C C30B H30D 109.0
C32B C31B N3B 112.3(15)
C32B C31B C30B 129.7(15)
N3B C31B C30B 117.6(17)
C31B N3B C34B 100.9(13)
C31B N3B Fe1 114.1(17)
C34B N3B Fe1 144.1(18)
C33B C32B C31B 108.2(14)
C33B C32B H32B 125.9
C31B C32B H32B 125.9
C32B C33B C34B 108.1(15)
C32B C33B H33B 126.0
C34B C33B H33B 126.0
C35B C34B C33B 122.3(17)
C35B C34B N3B 127.0(18)
C33B C34B N3B 110.5(15)
N6B C35B C34B 128.5(14)
N6B C35B H35B 115.7
C34B C35B H35B 115.7
C35B N6B C60B 114.2(14)
C35B N6B H6B 122.9
C60B N6B H6B 122.9
C65B C60B C61B 114.1(14)
C65B C60B N6B 107.5(17)
C61B C60B N6B 101.0(14)
C65B C60B H60B 111.3
C61B C60B H60B 111.3
N6B C60B H60B 111.3
C60B C61B C62B 105.9(13)
C60B C61B H61C 110.5
C62B C61B H61C 110.5
C60B C61B H61D 110.5
C62B C61B H61D 110.5
H61C C61B H61D 108.7
C63B C62B C61B 112.5(12)
C63B C62B H62C 109.1
C61B C62B H62C 109.1
C63B C62B H62D 109.1
C61B C62B H62D 109.1
H62C C62B H62D 107.8
C62B C63B C64B 113.8(13)
C62B C63B H63C 108.8
C64B C63B H63C 108.8
C62B C63B H63D 108.8
C64B C63B H63D 108.8
H63C C63B H63D 107.7
C63B C64B C65B 107.1(11)
C63B C64B H64C 110.3
C65B C64B H64C 110.3
C63B C64B H64D 110.3
C65B C64B H64D 110.3
H64C C64B H64D 108.5
C60B C65B C64B 107.4(13)
C60B C65B H65C 110.2
C64B C65B H65C 110.2
C60B C65B H65D 110.2
C64B C65B H65D 110.2
H65C C65B H65D 108.5
N7 C70 C71 113.6(7)
N7 C70 C75 108.4(6)
C71 C70 C75 110.7(10)
N7 C70 H70 108.0
C71 C70 H70 108.0
C75 C70 H70 108.0
C72 C71 C70 111.7(6)
C72 C71 H71A 109.3
C70 C71 H71A 109.3
C72 C71 H71B 109.3
C70 C71 H71B 109.3
H71A C71 H71B 107.9
C73 C72 C71 113.3(7)
C73 C72 H72A 108.9
C71 C72 H72A 108.9
C73 C72 H72B 108.9
C71 C72 H72B 108.9
H72A C72 H72B 107.7
C72 C73 C74 112.2(8)
C72 C73 H73A 109.2
C74 C73 H73A 109.2
C72 C73 H73B 109.2
C74 C73 H73B 109.2
H73A C73 H73B 107.9
C75 C74 C73 111.9(9)
C75 C74 H74A 109.2
C73 C74 H74A 109.2
C75 C74 H74B 109.2
C73 C74 H74B 109.2
H74A C74 H74B 107.9
C74 C75 C70 110.3(7)
C74 C75 H75A 109.6
C70 C75 H75A 109.6
C74 C75 H75B 109.6
C70 C75 H75B 109.6
H75A C75 H75B 108.1
C75B C70B C71B 115(2)
C75B C70B N7 114.8(15)
C71B C70B N7 102.5(14)
C75B C70B H70B 107.9
C71B C70B H70B 107.9
N7 C70B H70B 107.9
C70B C71B C72B 106.8(13)
C70B C71B H71C 110.4
C72B C71B H71C 110.4
C70B C71B H71D 110.4
C72B C71B H71D 110.4
H71C C71B H71D 108.6
C71B C72B C73B 107.4(14)
C71B C72B H72C 110.2
C73B C72B H72C 110.2
C71B C72B H72D 110.2
C73B C72B H72D 110.2
H72C C72B H72D 108.5
C74B C73B C72B 111.5(16)
C74B C73B H73C 109.3
C72B C73B H73C 109.3
C74B C73B H73D 109.3
C72B C73B H73D 109.3
H73C C73B H73D 108.0
C73B C74B C75B 111.0(19)
C73B C74B H74C 109.4
C75B C74B H74C 109.4
C73B C74B H74D 109.4
C75B C74B H74D 109.4
H74C C74B H74D 108.0
C70B C75B C74B 109.1(13)
C70B C75B H75C 109.9
C74B C75B H75C 109.9
C70B C75B H75D 109.9
C74B C75B H75D 109.9
H75C C75B H75D 108.3
O3 S1 O2 119.2(5)
O3 S1 O1 112.6(3)
O2 S1 O1 111.1(5)
O3 S1 C1 106.6(3)
O2 S1 C1 106.2(4)
O1 S1 C1 98.6(3)
F2 C1 F3 107.3(5)
F2 C1 F1 107.9(5)
F3 C1 F1 107.5(5)
F2 C1 S1 114.4(4)
F3 C1 S1 111.5(5)
F1 C1 S1 107.9(4)
O3B S1B O2B 121.3(9)
O3B S1B O1B 109.9(7)
O2B S1B O1B 109.2(9)
O3B S1B C1B 110.6(6)
O2B S1B C1B 103.9(8)
O1B S1B C1B 99.5(5)
F2B C1B F3B 110.4(10)
F2B C1B F1B 109.9(9)
F3B C1B F1B 107.9(10)
F2B C1B S1B 112.4(8)
F3B C1B S1B 113.9(9)
F1B C1B S1B 101.9(7)
O3C S1C O2C 118.6(12)
O3C S1C O1C 116.2(12)
O2C S1C O1C 114.0(11)
O3C S1C C1C 106.2(11)
O2C S1C C1C 101.0(9)
O1C S1C C1C 96.4(9)
F2C C1C F3C 110.2(13)
F2C C1C F1C 117.7(14)
F3C C1C F1C 109.0(13)
F2C C1C S1C 109.2(11)
F3C C1C S1C 113.3(12)
F1C C1C S1C 96.9(9)
C82 O80 C81 109.3(7)
C81 C80 H80A 109.5
C81 C80 H80B 109.5
H80A C80 H80B 109.5
C81 C80 H80C 109.5
H80A C80 H80C 109.5
H80B C80 H80C 109.5
C80 C81 O80 116.9(8)
C80 C81 H81A 108.1
O80 C81 H81A 108.1
C80 C81 H81B 108.1
O80 C81 H81B 108.1
H81A C81 H81B 107.3
O80 C82 C83 106.5(8)
O80 C82 H82A 110.4
C83 C82 H82A 110.4
O80 C82 H82B 110.4
C83 C82 H82B 110.4
H82A C82 H82B 108.6
C82 C83 H83A 109.5
C82 C83 H83B 109.5
H83A C83 H83B 109.5
C82 C83 H83C 109.5
H83A C83 H83C 109.5
H83B C83 H83C 109.5
C82B O80B C81B 99.1(13)
C81B C80B H80D 109.5
C81B C80B H80E 109.5
H80D C80B H80E 109.5
C81B C80B H80F 109.5
H80D C80B H80F 109.5
H80E C80B H80F 109.5
C80B C81B O80B 98.4(12)
C80B C81B H81C 112.1
O80B C81B H81C 112.1
C80B C81B H81D 112.1
O80B C81B H81D 112.1
H81C C81B H81D 109.7
O80B C82B C83B 101.1(15)
O80B C82B H82C 111.5
C83B C82B H82C 111.5
O80B C82B H82D 111.5
C83B C82B H82D 111.5
H82C C82B H82D 109.4
C82B C83B H83D 109.5
C82B C83B H83E 109.5
H83D C83B H83E 109.5
C82B C83B H83F 109.5
H83D C83B H83F 109.5
H83E C83B H83F 109.5

loop_
_geom_bond_atom_site_label_1
_geom_bond_atom_site_label_2
_geom_bond_distance
Fe1 N10 2.077(5)
Fe1 N10B 2.079(7)
Fe1 N4 2.108(2)
Fe1 N2B 2.110(4)
Fe1 N3 2.110(4)
Fe1 N3B 2.112(8)
Fe1 N2 2.117(4)
Fe1 N1 2.267(2)
N10 C11 1.16(2)
C11 O12 1.214(18)
N10B C11B 1.27(3)
C11B O12B 1.17(3)
N1 C40 1.467(4)
N1 C20B 1.478(7)
N1 C20 1.481(6)
N1 C30B 1.489(8)
N1 C30 1.491(5)
N4 C41 1.339(3)
N4 C44 1.399(3)
N7 C45 1.314(3)
N7 C70B 1.484(8)
N7 C70 1.484(5)
N7 H7 0.87(3)
C40 C41 1.498(4)
C40 H40A 0.9900
C40 H40B 0.9900
C41 C42 1.407(4)
C42 C43 1.374(4)
C42 H42 0.9500
C43 C44 1.409(3)
C43 H43 0.9500
C44 C45 1.393(3)
C45 H45 0.9500
C20 C21 1.501(7)
C20 H20A 0.9900
C20 H20B 0.9900
C21 N2 1.367(9)
C21 C22 1.400(7)
N2 C24 1.408(10)
C22 C23 1.356(7)
C22 H22 0.9500
C23 C24 1.416(7)
C23 H23 0.9500
C24 C25 1.370(6)
C25 N5 1.315(7)
C25 H25 0.9500
N5 C50 1.471(7)
N5 H5 0.8800
C50 C55 1.503(7)
C50 C51 1.507(7)
C50 H50 1.0000
C51 C52 1.537(8)
C51 H51A 0.9900
C51 H51B 0.9900
C52 C53 1.514(9)
C52 H52A 0.9900
C52 H52B 0.9900
C53 C54 1.484(8)
C53 H53A 0.9900
C53 H53B 0.9900
C54 C55 1.541(7)
C54 H54A 0.9900
C54 H54B 0.9900
C55 H55A 0.9900
C55 H55B 0.9900
C20B C21B 1.497(8)
C20B H20C 0.9900
C20B H20D 0.9900
C21B N2B 1.361(10)
C21B C22B 1.396(7)
N2B C24B 1.398(10)
C22B C23B 1.360(7)
C22B H22B 0.9500
C23B C24B 1.417(7)
C23B H23B 0.9500
C24B C25B 1.377(6)
C25B N5B 1.313(7)
C25B H25B 0.9500
N5B C50B 1.469(6)
N5B H5B 0.8800
C50B C55B 1.509(7)
C50B C51B 1.512(8)
C50B H50B 1.0000
C51B C52B 1.547(8)
C51B H51C 0.9900
C51B H51D 0.9900
C52B C53B 1.513(9)
C52B H52C 0.9900
C52B H52D 0.9900
C53B C54B 1.483(8)
C53B H53C 0.9900
C53B H53D 0.9900
C54B C55B 1.533(7)
C54B H54C 0.9900
C54B H54D 0.9900
C55B H55C 0.9900
C55B H55D 0.9900
C30 C31 1.535(10)
C30 H30A 0.9900
C30 H30B 0.9900
C31 N3 1.318(14)
C31 C32 1.397(10)
N3 C34 1.371(12)
C32 C33 1.389(8)
C32 H32 0.9500
C33 C34 1.421(8)
C33 H33 0.9500
C34 C35 1.383(8)
C35 N6 1.282(7)
C35 H35 0.9500
N6 C60 1.494(8)
N6 H6 0.8800
C60 C61 1.494(10)
C60 C65 1.537(10)
C60 H60 1.0000
C61 C62 1.490(8)
C61 H61A 0.9900
C61 H61B 0.9900
C62 C63 1.540(7)
C62 H62A 0.9900
C62 H62B 0.9900
C63 C64 1.509(7)
C63 H63A 0.9900
C63 H63B 0.9900
C64 C65 1.545(8)
C64 H64A 0.9900
C64 H64B 0.9900
C65 H65A 0.9900
C65 H65B 0.9900
C30B C31B 1.45(3)
C30B H30C 0.9900
C30B H30D 0.9900
C31B C32B 1.40(3)
C31B N3B 1.41(3)
N3B C34B 1.47(3)
C32B C33B 1.345(18)
C32B H32B 0.9500
C33B C34B 1.41(2)
C33B H33B 0.9500
C34B C35B 1.376(19)
C35B N6B 1.275(16)
C35B H35B 0.9500
N6B C60B 1.62(3)
N6B H6B 0.8800
C60B C65B 1.44(2)
C60B C61B 1.47(2)
C60B H60B 1.0000
C61B C62B 1.62(2)
C61B H61C 0.9900
C61B H61D 0.9900
C62B C63B 1.39(2)
C62B H62C 0.9900
C62B H62D 0.9900
C63B C64B 1.481(18)
C63B H63C 0.9900
C63B H63D 0.9900
C64B C65B 1.594(18)
C64B H64C 0.9900
C64B H64D 0.9900
C65B H65C 0.9900
C65B H65D 0.9900
C70 C71 1.530(11)
C70 C75 1.535(13)
C70 H70 1.0000
C71 C72 1.507(11)
C71 H71A 0.9900
C71 H71B 0.9900
C72 C73 1.446(14)
C72 H72A 0.9900
C72 H72B 0.9900
C73 C74 1.537(13)
C73 H73A 0.9900
C73 H73B 0.9900
C74 C75 1.532(14)
C74 H74A 0.9900
C74 H74B 0.9900
C75 H75A 0.9900
C75 H75B 0.9900
C70B C75B 1.46(3)
C70B C71B 1.48(2)
C70B H70B 1.0000
C71B C72B 1.58(2)
C71B H71C 0.9900
C71B H71D 0.9900
C72B C73B 1.64(3)
C72B H72C 0.9900
C72B H72D 0.9900
C73B C74B 1.41(3)
C73B H73C 0.9900
C73B H73D 0.9900
C74B C75B 1.55(3)
C74B H74C 0.9900
C74B H74D 0.9900
C75B H75C 0.9900
C75B H75D 0.9900
S1 O3 1.376(4)
S1 O2 1.417(5)
S1 O1 1.523(5)
S1 C1 1.803(4)
C1 F2 1.304(5)
C1 F3 1.326(5)
C1 F1 1.375(5)
S1B O3B 1.359(6)
S1B O2B 1.421(7)
S1B O1B 1.558(7)
S1B C1B 1.792(7)
C1B F2B 1.304(8)
C1B F3B 1.316(8)
C1B F1B 1.383(8)
S1C O3C 1.365(9)
S1C O2C 1.420(9)
S1C O1C 1.533(10)
S1C C1C 1.814(9)
C1C F2C 1.300(9)
C1C F3C 1.315(9)
C1C F1C 1.382(10)
O80 C82 1.396(12)
O80 C81 1.430(11)
C80 C81 1.399(13)
C80 H80A 0.9800
C80 H80B 0.9800
C80 H80C 0.9800
C81 H81A 0.9900
C81 H81B 0.9900
C82 C83 1.518(12)
C82 H82A 0.9900
C82 H82B 0.9900
C83 H83A 0.9800
C83 H83B 0.9800
C83 H83C 0.9800
O80B C82B 1.267(19)
O80B C81B 1.626(19)
C80B C81B 1.50(2)
C80B H80D 0.9800
C80B H80E 0.9800
C80B H80F 0.9800
C81B H81C 0.9900
C81B H81D 0.9900
C82B C83B 1.54(2)
C82B H82C 0.9900
C82B H82D 0.9900
C83B H83D 0.9800
C83B H83E 0.9800
C83B H83F 0.9800

loop_
_geom_hbond_atom_site_label_D
_geom_hbond_atom_site_label_H
_geom_hbond_atom_site_label_A
_geom_hbond_distance_DH
_geom_hbond_distance_HA
_geom_hbond_distance_DA
_geom_hbond_angle_DHA
_geom_hbond_site_symmetry_A
N5 H5 N10 0.88 2.07 2.90(2) 157.1 .
N5B H5B N10B 0.88 2.21 3.06(3) 164.5 .
N6B H6B N10B 0.88 2.06 2.93(3) 174.2 .
N7 H7 O3 0.87(3) 2.28(3) 3.136(5) 172(3) 4_566
N7 H7 O1B 0.87(3) 2.35(3) 3.116(9) 147(3) 4_566
N7 H7 O3C 0.87(3) 2.04(4) 2.89(2) 168(3) 4_566

loop_
_geom_torsion_atom_site_label_1
_geom_torsion_atom_site_label_2
_geom_torsion_atom_site_label_3
_geom_torsion_atom_site_label_4
_geom_torsion
Fe1 N10B_b C11B_b O12B_b -145(12)
C20B N1 C40 C41 75.4(8)
C20 N1 C40 C41 81.1(9)
C30B N1 C40 C41 -159.4(11)
C30 N1 C40 C41 -152.2(4)
Fe1 N1 C40 C41 -36.7(2)
C44 N4 C41 C42 0.3(3)
Fe1 N4 C41 C42 -171.31(17)
C44 N4 C41 C40 178.2(2)
Fe1 N4 C41 C40 6.6(3)
N1 C40 C41 N4 22.5(3)
N1 C40 C41 C42 -160.1(2)
N4 C41 C42 C43 0.2(3)
C40 C41 C42 C43 -177.4(3)
C41 C42 C43 C44 -0.6(3)
C41 N4 C44 C45 174.4(2)
Fe1 N4 C44 C45 -17.1(4)
C41 N4 C44 C43 -0.7(3)
Fe1 N4 C44 C43 167.75(19)
C42 C43 C44 C45 -173.7(3)
C42 C43 C44 N4 0.8(3)
C70B N7 C45 C44 -173.9(11)
C70 N7 C45 C44 171.2(5)
N4 C44 C45 N7 176.7(2)
C43 C44 C45 N7 -9.3(4)
C40 N1 C20 C21 -147.6(11)
C20B N1 C20 C21 -106(8)
C30B N1 C20 C21 79.1(17)
C30 N1 C20 C21 87.6(15)
Fe1 N1 C20 C21 -30.0(16)
N1 C20 C21 N2 13(4)
N1 C20 C21 C22 -157.2(13)
C22 C21 N2 C24 -4(5)
C20 C21 N2 C24 -176(2)
C22 C21 N2 Fe1 -175(2)
C20 C21 N2 Fe1 13(6)
N2 C21 C22 C23 2(4)
C20 C21 C22 C23 173.3(17)
C21 C22 C23 C24 0.2(12)
C21 N2 C24 C25 179(2)
Fe1 N2 C24 C25 -14(9)
C21 N2 C24 C23 4(5)
Fe1 N2 C24 C23 171(5)
C22 C23 C24 C25 -178.0(13)
C22 C23 C24 N2 -3(3)
N2 C24 C25 N5 8(4)
C23 C24 C25 N5 -177.7(19)
C24 C25 N5 C50 179.6(14)
C25 N5 C50 C55 148.1(19)
C25 N5 C50 C51 -87(2)
N5 C50 C51 C52 -177.4(8)
C55 C50 C51 C52 -54.6(12)
C50 C51 C52 C53 55.3(10)
C51 C52 C53 C54 -58.4(10)
C52 C53 C54 C55 58.1(12)
N5 C50 C55 C54 177.7(10)
C51 C50 C55 C54 54.6(13)
C53 C54 C55 C50 -55.6(12)
C40 N1 C20B C21B -162.6(10)
C20 N1 C20B C21B 57(6)
C30B N1 C20B C21B 62.1(16)
C30 N1 C20B C21B 71.5(14)
Fe1 N1 C20B C21B -49.2(13)
N1 C20B C21B N2B 47(4)
N1 C20B C21B C22B -143.7(12)
C22B C21B N2B C24B 5(5)
C20B C21B N2B C24B 176(2)
C22B C21B N2B Fe1 172(2)
C20B C21B N2B Fe1 -16(5)
N2B C21B C22B C23B -2(4)
C20B C21B C22B C23B -172.5(16)
C21B C22B C23B C24B -1.3(11)
C21B N2B C24B C25B 176(2)
Fe1 N2B C24B C25B 14(9)
C21B N2B C24B C23B -6(5)
Fe1 N2B C24B C23B -167(5)
C22B C23B C24B C25B -176.9(13)
C22B C23B C24B N2B 4(3)
N2B C24B C25B N5B 5(5)
C23B C24B C25B N5B -173.0(19)
C24B C25B N5B C50B -175.7(13)
C25B N5B C50B C55B 116(2)
C25B N5B C50B C51B -120(2)
N5B C50B C51B C52B -179.2(9)
C55B C50B C51B C52B -55.4(12)
C50B C51B C52B C53B 55.7(11)
C51B C52B C53B C54B -54.5(11)
C52B C53B C54B C55B 52.4(11)
N5B C50B C55B C54B 178.2(10)
C51B C50B C55B C54B 53.7(13)
C53B C54B C55B C50B -52.1(12)
C40 N1 C30 C31 82.0(6)
C20B N1 C30 C31 -151.5(6)
C20 N1 C30 C31 -149.4(6)
C30B N1 C30 C31 -119(5)
Fe1 N1 C30 C31 -32.5(6)
N1 C30 C31 N3 24.3(11)
N1 C30 C31 C32 -156.1(8)
C32 C31 N3 C34 -0.8(12)
C30 C31 N3 C34 178.8(8)
C32 C31 N3 Fe1 179.1(7)
C30 C31 N3 Fe1 -1.2(12)
N3 C31 C32 C33 0.6(10)
C30 C31 C32 C33 -179.0(7)
C31 C32 C33 C34 -0.2(7)
C31 N3 C34 C35 -179.6(8)
Fe1 N3 C34 C35 0.5(16)
C31 N3 C34 C33 0.7(11)
Fe1 N3 C34 C33 -179.3(10)
C32 C33 C34 N3 -0.3(9)
C32 C33 C34 C35 180.0(7)
N3 C34 C35 N6 -175.9(8)
C33 C34 C35 N6 3.8(12)
C34 C35 N6 C60 -170.0(7)
C35 N6 C60 C61 99.3(7)
C35 N6 C60 C65 -138.8(6)
N6 C60 C61 C62 178.3(5)
C65 C60 C61 C62 57.9(7)
C60 C61 C62 C63 -55.8(7)
C61 C62 C63 C64 55.0(7)
C62 C63 C64 C65 -56.5(7)
N6 C60 C65 C64 -176.5(5)
C61 C60 C65 C64 -56.7(6)
C63 C64 C65 C60 56.8(7)
C40 N1 C30B C31B 72.1(17)
C20B N1 C30B C31B -161.0(13)
C20 N1 C30B C31B -160.3(14)
C30 N1 C30B C31B 48(4)
Fe1 N1 C30B C31B -50.8(15)
N1 C30B C31B C32B -144.6(19)
N1 C30B C31B N3B 43(2)
C32B C31B N3B C34B 3(2)
C30B C31B N3B C34B 176.1(18)
C32B C31B N3B Fe1 174.5(15)
C30B C31B N3B Fe1 -12(3)
N3B C31B C32B C33B -2(2)
C30B C31B C32B C33B -175(2)
C31B C32B C33B C34B 1.1(18)
C32B C33B C34B C35B 175.9(15)
C32B C33B C34B N3B 1(2)
C31B N3B C34B C35B -177.0(17)
Fe1 N3B C34B C35B 16(5)
C31B N3B C34B C33B -2(2)
Fe1 N3B C34B C33B -169(3)
C33B C34B C35B N6B -176.6(15)
N3B C34B C35B N6B -2(3)
C34B C35B N6B C60B -179.4(15)
C35B N6B C60B C65B 113.1(14)
C35B N6B C60B C61B -127.0(14)
C65B C60B C61B C62B -58(2)
N6B C60B C61B C62B -172.7(12)
C60B C61B C62B C63B 52.6(19)
C61B C62B C63B C64B -57.1(19)
C62B C63B C64B C65B 59.2(17)
C61B C60B C65B C64B 63(2)
N6B C60B C65B C64B 174.5(12)
C63B C64B C65B C60B -59.2(16)
C45 N7 C70 C71 -115.8(9)
C70B N7 C70 C71 139(8)
C45 N7 C70 C75 120.7(8)
C70B N7 C70 C75 16(7)
N7 C70 C71 C72 -176.7(7)
C75 C70 C71 C72 -54.4(11)
C70 C71 C72 C73 55.2(10)
C71 C72 C73 C74 -54.1(10)
C72 C73 C74 C75 53.7(11)
C73 C74 C75 C70 -53.3(11)
N7 C70 C75 C74 179.3(8)
C71 C70 C75 C74 54.0(11)
C45 N7 C70B C75B 128.5(19)
C70 N7 C70B C75B -148(9)
C45 N7 C70B C71B -105.5(18)
C70 N7 C70B C71B -22(6)
C75B C70B C71B C72B -60(2)
N7 C70B C71B C72B 173.9(14)
C70B C71B C72B C73B 54.2(19)
C71B C72B C73B C74B -58(2)
C72B C73B C74B C75B 58(2)
C71B C70B C75B C74B 60(2)
N7 C70B C75B C74B 179.4(18)
C73B C74B C75B C70B -58(2)
O3 S1 C1 F2 -170.2(5)
O2 S1 C1 F2 61.7(7)
O1 S1 C1 F2 -53.4(5)
O3 S1 C1 F3 -48.2(6)
O2 S1 C1 F3 -176.2(6)
O1 S1 C1 F3 68.7(5)
O3 S1 C1 F1 69.7(5)
O2 S1 C1 F1 -58.3(6)
O1 S1 C1 F1 -173.4(4)
O3B S1B C1B F2B -174.7(9)
O2B S1B C1B F2B 53.5(13)
O1B S1B C1B F2B -59.1(10)
O3B S1B C1B F3B -48.2(11)
O2B S1B C1B F3B -180.0(12)
O1B S1B C1B F3B 67.4(10)
O3B S1B C1B F1B 67.7(9)
O2B S1B C1B F1B -64.1(12)
O1B S1B C1B F1B -176.7(8)
O3C S1C C1C F2C 178.4(18)
O2C S1C C1C F2C 54.1(17)
O1C S1C C1C F2C -62.0(17)
O3C S1C C1C F3C -58.4(18)
O2C S1C C1C F3C 177.3(16)
O1C S1C C1C F3C 61.3(17)
O3C S1C C1C F1C 55.8(16)
O2C S1C C1C F1C -68.5(15)
O1C S1C C1C F1C 175.5(15)
C82 O80 C81 C80 71.8(12)
C81 O80 C82 C83 179.1(7)
C82B O80B C81B C80B 166.7(14)
C81B O80B C82B C83B -172.3(11)
